data_2205438
loop_
_publ_author_name
'Jian-Guo Yang'
'Fu-You Pan'

_publ_section_title
;
 2'-(3,4-Dimethoxybenzylidene)-2-hydroxybenzohydrazide
;
_journal_issue 4
_journal_name_full 'Acta Crystallographica Section E'
_journal_page_first o831
_journal_page_last o832
_journal_paper_doi 10.1107/S1600536805002497
_journal_volume 61
_journal_year 2005
_chemical_formula_iupac 'C16 H16 N2 O4'
_chemical_formula_moiety 'C16 H16 N2 O4'
_chemical_formula_sum 'C16 H16 N2 O4'
_chemical_formula_weight 300.31
_chemical_name_systematic
;
2'-(3,4-Dimethoxybenzylidene)-2-hydroxybenzohydrazide
;
_space_group_IT_number 14
_symmetry_cell_setting monoclinic
_symmetry_space_group_name_Hall '-P 2yn'
_symmetry_space_group_name_H-M 'P 1 21/n 1'
_atom_sites_solution_hydrogens geom
_atom_sites_solution_primary direct
_atom_sites_solution_secondary difmap
_audit_creation_method SHELXL-97
_cell_angle_alpha 90.00
_cell_angle_beta 90.390(2)
_cell_angle_gamma 90.00
_cell_formula_units_Z 4
_cell_length_a 6.2877(6)
_cell_length_b 21.724(2)
_cell_length_c 10.9742(11)
_cell_measurement_reflns_used 1585
_cell_measurement_temperature 293(2)
_cell_measurement_theta_max 48.075
_cell_measurement_theta_min 5.277
_cell_volume 1499.0(2)
_computing_cell_refinement SAINT
_computing_data_collection 'SMART (Bruker, 2002)'
_computing_data_reduction 'SAINT (Bruker, 2002)'
_computing_molecular_graphics SHELXTL
_computing_publication_material SHELXTL
_computing_structure_refinement SHELXTL
_computing_structure_solution 'SHELXTL (Bruker, 2002)'
_diffrn_ambient_temperature 293(2)
_diffrn_measured_fraction_theta_full 0.992
_diffrn_measured_fraction_theta_max 0.992
_diffrn_measurement_device_type 'Bruker APEX area-detector'
_diffrn_measurement_method '\f and \w'
_diffrn_radiation_monochromator graphite
_diffrn_radiation_source 'fine-focus sealed tube'
_diffrn_radiation_type MoK\a
_diffrn_radiation_wavelength 0.71073
_diffrn_reflns_av_R_equivalents 0.0373
_diffrn_reflns_av_sigmaI/netI 0.0489
_diffrn_reflns_limit_h_max 6
_diffrn_reflns_limit_h_min -8
_diffrn_reflns_limit_k_max 27
_diffrn_reflns_limit_k_min -27
_diffrn_reflns_limit_l_max 14
_diffrn_reflns_limit_l_min -12
_diffrn_reflns_number 8757
_diffrn_reflns_theta_full 27.00
_diffrn_reflns_theta_max 27.00
_diffrn_reflns_theta_min 1.87
_diffrn_standards_decay_% 0
_diffrn_standards_interval_count 0
_diffrn_standards_interval_time 0
_diffrn_standards_number 0
_exptl_absorpt_coefficient_mu 0.097
_exptl_absorpt_correction_T_max 0.9696
_exptl_absorpt_correction_T_min 0.9602
_exptl_absorpt_correction_type multi-scan
_exptl_absorpt_process_details '(SADABS; Bruker, 2002)'
_exptl_crystal_colour colourless
_exptl_crystal_density_diffrn 1.331
_exptl_crystal_density_method 'not measured'
_exptl_crystal_description Block
_exptl_crystal_F_000 632
_exptl_crystal_size_max 0.423
_exptl_crystal_size_mid 0.347
_exptl_crystal_size_min 0.321
_refine_diff_density_max 0.134
_refine_diff_density_min -0.114
_refine_ls_extinction_coef 0.0041(10)
_refine_ls_extinction_expression Fc^*^=kFc[1+0.001xFc^2^\l^3^/sin(2\q)]^-1/4^
_refine_ls_extinction_method SHELXL97
_refine_ls_goodness_of_fit_ref 0.866
_refine_ls_hydrogen_treatment mixed
_refine_ls_matrix_type full
_refine_ls_number_parameters 234
_refine_ls_number_reflns 3226
_refine_ls_number_restraints 0
_refine_ls_restrained_S_all 0.866
_refine_ls_R_factor_all 0.0832
_refine_ls_R_factor_gt 0.0422
_refine_ls_shift/su_max 0.001
_refine_ls_shift/su_mean 0.000
_refine_ls_structure_factor_coef Fsqd
_refine_ls_weighting_details 'calc w = 1/[\s^2^(Fo^2^)+(0.036P)^2^] where P = (Fo^2^+2Fc^2^)/3'
_refine_ls_weighting_scheme calc
_refine_ls_wR_factor_gt 0.0810
_refine_ls_wR_factor_ref 0.0927
_reflns_number_gt 1797
_reflns_number_total 3226
_reflns_threshold_expression I>2\s(I)
_cod_data_source_file ci6520.cif
_cod_data_source_block I
_cod_original_cell_volume 1499.0(3)
_cod_original_sg_symbol_H-M 'P 21/n'
_cod_database_code 2205438
_cod_database_fobs_code 2205438

loop_
_symmetry_equiv_pos_as_xyz
'x, y, z'
'-x+1/2, y+1/2, -z+1/2'
'-x, -y, -z'
'x-1/2, -y-1/2, z-1/2'

loop_
_atom_site_label
_atom_site_fract_x
_atom_site_fract_y
_atom_site_fract_z
_atom_site_U_iso_or_equiv
_atom_site_adp_type
_atom_site_calc_flag
_atom_site_refinement_flags
_atom_site_occupancy
_atom_site_type_symbol
N1 1.1889(2) 0.24511(6) 0.86967(14) 0.0575(4) Uani d . 1 N
N2 1.0326(2) 0.20611(6) 0.82543(12) 0.0556(4) Uani d . 1 N
O1 1.2921(2) 0.26679(6) 0.68112(10) 0.0894(5) Uani d . 1 O
O2 1.4502(2) 0.28091(6) 1.04797(12) 0.0725(4) Uani d . 1 O
O3 0.29096(19) 0.01041(6) 0.77339(11) 0.0810(4) Uani d . 1 O
O4 0.59478(16) 0.03343(5) 0.62628(10) 0.0665(4) Uani d . 1 O
C1 1.3222(3) 0.27151(8) 0.79100(15) 0.0582(5) Uani d . 1 C
C2 1.5040(3) 0.30766(7) 0.84063(15) 0.0551(4) Uani d . 1 C
C3 1.6255(3) 0.33920(9) 0.75587(19) 0.0765(6) Uani d . 1 C
C4 1.7992(3) 0.37338(9) 0.7881(2) 0.0907(6) Uani d . 1 C
H4 1.8775 0.3941 0.7295 0.109 Uiso calc R 1 H
C5 1.8555(4) 0.37647(10) 0.9086(2) 0.0921(7) Uani d . 1 C
C6 1.7425(3) 0.34559(9) 0.99540(19) 0.0772(6) Uani d . 1 C
H6 1.7841 0.3478 1.0768 0.093 Uiso calc R 1 H
C7 1.5659(3) 0.31090(7) 0.96228(16) 0.0582(5) Uani d . 1 C
C8 0.8968(3) 0.18802(8) 0.90260(17) 0.0576(5) Uani d . 1 C
C9 0.7343(3) 0.14299(7) 0.86992(14) 0.0526(4) Uani d . 1 C
C10 0.5720(3) 0.13016(9) 0.94935(18) 0.0672(5) Uani d . 1 C
C11 0.4201(3) 0.08625(9) 0.91992(18) 0.0708(5) Uani d . 1 C
C12 0.4297(3) 0.05496(8) 0.81160(16) 0.0584(4) Uani d . 1 C
C13 0.5953(2) 0.06748(7) 0.73071(14) 0.0521(4) Uani d . 1 C
C14 0.7441(3) 0.11098(8) 0.75977(15) 0.0534(4) Uani d . 1 C
C15 0.1332(3) -0.00912(10) 0.85621(19) 0.0944(7) Uani d . 1 C
H15A 0.2000 -0.0237 0.9297 0.132 Uiso calc R 1 H
H15B 0.0512 -0.0417 0.8202 0.132 Uiso calc R 1 H
H15C 0.0413 0.0248 0.8750 0.142 Uiso calc R 1 H
C16 0.7803(3) 0.03532(9) 0.55411(16) 0.0764(6) Uani d . 1 C
H16A 0.8041 0.0767 0.5267 0.115 Uiso calc R 1 H
H16B 0.7626 0.0087 0.4849 0.115 Uiso calc R 1 H
H16C 0.9002 0.0218 0.6017 0.115 Uiso calc R 1 H
H1 1.209(2) 0.2481(7) 0.9456(16) 0.070(6) Uiso d . 1 H
H2 1.517(3) 0.2761(10) 1.111(2) 0.117(9) Uiso d . 1 H
H3 1.579(3) 0.3368(8) 0.6724(17) 0.093(6) Uiso d . 1 H
H5 1.974(3) 0.3984(8) 0.9348(17) 0.097(7) Uiso d . 1 H
H8 0.900(2) 0.2028(6) 0.9817(15) 0.059(5) Uiso d . 1 H
H10 0.565(2) 0.1519(7) 1.0246(15) 0.070(5) Uiso d . 1 H
H11 0.307(2) 0.0785(7) 0.9755(14) 0.065(5) Uiso d . 1 H
H14 0.856(2) 0.1186(6) 0.7078(12) 0.045(4) Uiso d . 1 H

loop_
_atom_site_aniso_label
_atom_site_aniso_U_11
_atom_site_aniso_U_22
_atom_site_aniso_U_33
_atom_site_aniso_U_12
_atom_site_aniso_U_13
_atom_site_aniso_U_23
N1 0.0726(10) 0.0645(9) 0.0352(8) -0.0003(8) -0.0173(8) -0.0049(8)
N2 0.0634(9) 0.0602(9) 0.0429(8) 0.0037(7) -0.0155(7) -0.0055(7)
O1 0.1078(10) 0.1241(11) 0.0360(7) -0.0351(8) -0.0206(6) 0.0033(7)
O2 0.0916(9) 0.0852(9) 0.0404(7) -0.0022(7) -0.0284(7) -0.0003(7)
O3 0.0697(8) 0.0944(9) 0.0792(9) -0.0201(7) 0.0091(7) -0.0066(8)
O4 0.0586(7) 0.0808(8) 0.0600(7) -0.0062(6) 0.0044(6) -0.0222(6)
C1 0.0719(12) 0.0658(11) 0.0367(10) 0.0053(9) -0.0156(9) 0.0008(9)
C2 0.0660(11) 0.0538(10) 0.0453(10) 0.0055(8) -0.0150(8) -0.0034(8)
C3 0.0931(15) 0.0774(13) 0.0587(14) -0.0121(12) -0.0142(12) 0.0009(11)
C4 0.1017(16) 0.0877(15) 0.0826(16) -0.0227(13) -0.0051(13) -0.0017(13)
C5 0.0877(17) 0.0816(16) 0.107(2) -0.0199(13) -0.0263(15) -0.0115(14)
C6 0.0908(15) 0.0713(13) 0.0691(13) -0.0032(11) -0.0325(11) -0.0146(11)
C7 0.0720(12) 0.0535(10) 0.0488(10) 0.0098(9) -0.0190(9) -0.0054(9)
C8 0.0742(12) 0.0609(11) 0.0377(10) 0.0114(10) -0.0095(9) -0.0049(9)
C9 0.0627(11) 0.0535(10) 0.0416(10) 0.0098(8) -0.0038(8) -0.0005(8)
C10 0.0848(14) 0.0691(13) 0.0479(11) 0.0078(11) 0.0053(10) -0.0082(10)
C11 0.0729(13) 0.0828(14) 0.0569(13) 0.0045(11) 0.0188(11) -0.0004(11)
C12 0.0552(11) 0.0611(11) 0.0589(11) 0.0045(9) 0.0000(9) 0.0011(9)
C13 0.0531(10) 0.0576(10) 0.0455(10) 0.0074(8) -0.0029(8) -0.0048(8)
C14 0.0524(11) 0.0620(11) 0.0458(10) 0.0026(9) 0.0000(8) -0.0013(9)
C15 0.0753(14) 0.1046(16) 0.1034(17) -0.0174(12) 0.0106(12) 0.0199(14)
C16 0.0597(11) 0.1050(15) 0.0646(12) 0.0010(10) 0.0074(9) -0.0291(11)

loop_
_atom_type_symbol
_atom_type_description
_atom_type_scat_dispersion_real
_atom_type_scat_dispersion_imag
_atom_type_scat_source
C C 0.0033 0.0016 'International Tables Vol C Tables 4.2.6.8 and 6.1.1.4'
H H 0.0000 0.0000 'International Tables Vol C Tables 4.2.6.8 and 6.1.1.4'
O O 0.0106 0.0060 'International Tables Vol C Tables 4.2.6.8 and 6.1.1.4'
N N 0.0061 0.0033 'International Tables Vol C Tables 4.2.6.8 and 6.1.1.4'

loop_
_geom_angle_atom_site_label_1
_geom_angle_atom_site_label_2
_geom_angle_atom_site_label_3
_geom_angle
C1 N1 N2 118.90(15)
C1 N1 H1 120.9(11)
N2 N1 H1 119.7(11)
C8 N2 N1 115.79(14)
C7 O2 H2 112.0(16)
C12 O3 C15 117.64(15)
C13 O4 C16 117.20(12)
O1 C1 N1 120.48(16)
O1 C1 C2 121.22(17)
N1 C1 C2 118.29(14)
C3 C2 C7 117.82(17)
C3 C2 C1 116.12(16)
C7 C2 C1 126.02(17)
C4 C3 C2 122.5(2)
C4 C3 H3 121.1(11)
C2 C3 H3 116.4(11)
C3 C4 C5 118.6(2)
C3 C4 H4 120.7
C5 C4 H4 120.7
C6 C5 C4 121.1(2)
C6 C5 H5 117.1(12)
C4 C5 H5 121.8(12)
C5 C6 C7 120.15(19)
C5 C6 H6 119.9
C7 C6 H6 119.9
O2 C7 C6 120.67(16)
O2 C7 C2 119.50(16)
C6 C7 C2 119.82(19)
N2 C8 C9 121.16(17)
N2 C8 H8 120.6(9)
C9 C8 H8 118.3(9)
C10 C9 C14 119.03(17)
C10 C9 C8 120.13(17)
C14 C9 C8 120.82(16)
C9 C10 C11 120.33(19)
C9 C10 H10 119.1(9)
C11 C10 H10 120.6(9)
C12 C11 C10 120.56(19)
C12 C11 H11 120.4(10)
C10 C11 H11 119.1(9)
O3 C12 C11 125.81(17)
O3 C12 C13 114.77(16)
C11 C12 C13 119.41(17)
O4 C13 C14 124.70(15)
O4 C13 C12 115.46(15)
C14 C13 C12 119.84(16)
C13 C14 C9 120.84(16)
C13 C14 H14 120.2(8)
C9 C14 H14 118.9(8)
O3 C15 H15A 109.5
O3 C15 H15B 109.5
H15A C15 H15B 109.5
O3 C15 H15C 109.5
H15A C15 H15C 109.5
H15B C15 H15C 109.5
O4 C16 H16A 109.5
O4 C16 H16B 109.5
H16A C16 H16B 109.5
O4 C16 H16C 109.5
H16A C16 H16C 109.5
H16B C16 H16C 109.5

loop_
_geom_bond_atom_site_label_1
_geom_bond_atom_site_label_2
_geom_bond_distance
N1 C1 1.337(2)
N1 N2 1.3826(17)
N1 H1 0.845(17)
N2 C8 1.269(2)
O1 C1 1.2236(17)
O2 C7 1.359(2)
O2 H2 0.81(2)
O3 C12 1.3669(19)
O3 C15 1.415(2)
O4 C13 1.3641(17)
O4 C16 1.4152(18)
C1 C2 1.487(2)
C2 C3 1.388(2)
C2 C7 1.390(2)
C3 C4 1.365(2)
C3 H3 0.961(17)
C4 C5 1.368(3)
C4 H4 0.93
C5 C6 1.368(3)
C5 H5 0.927(18)
C6 C7 1.388(2)
C6 H6 0.93
C8 C9 1.458(2)
C8 H8 0.925(15)
C9 C10 1.375(2)
C9 C14 1.396(2)
C10 C11 1.387(3)
C10 H10 0.952(16)
C11 C12 1.371(2)
C11 H11 0.953(15)
C12 C13 1.400(2)
C13 C14 1.366(2)
C14 H14 0.925(13)
C15 H15A 0.96
C15 H15B 0.96
C15 H15C 0.96
C16 H16A 0.96
C16 H16B 0.96
C16 H16C 0.96

loop_
_geom_hbond_atom_site_label_D
_geom_hbond_atom_site_label_H
_geom_hbond_atom_site_label_A
_geom_hbond_site_symmetry_A
_geom_hbond_distance_DH
_geom_hbond_distance_HA
_geom_hbond_distance_DA
_geom_hbond_angle_DHA
O2 H2 N2 4_666 0.81(2) 2.39(2) 3.098(2) 147(2)
O2 H2 O1 4_666 0.81(2) 2.11(2) 2.791(2) 142(2)
N1 H1 O2 . 0.84(3) 2.01(2) 2.662(2) 133.0(10)
C3 H3 O1 . 0.96(2) 2.36(2) 2.742(2) 103.0(10)
C8 H8 O1 4_566 0.93(3) 2.39(2) 3.281(2) 162.0(10)

loop_
_geom_torsion_atom_site_label_1
_geom_torsion_atom_site_label_2
_geom_torsion_atom_site_label_3
_geom_torsion_atom_site_label_4
_geom_torsion
C1 N1 N2 C8 -172.38(15)
N2 N1 C1 O1 8.0(2)
N2 N1 C1 C2 -173.24(12)
O1 C1 C2 C3 4.9(2)
N1 C1 C2 C3 -173.81(16)
O1 C1 C2 C7 -172.92(16)
N1 C1 C2 C7 8.4(2)
C7 C2 C3 C4 -0.9(3)
C1 C2 C3 C4 -178.89(17)
C2 C3 C4 C5 0.1(3)
C3 C4 C5 C6 0.7(3)
C4 C5 C6 C7 -0.7(3)
C5 C6 C7 O2 -178.82(17)
C5 C6 C7 C2 0.0(3)
C3 C2 C7 O2 179.62(15)
C1 C2 C7 O2 -2.6(2)
C3 C2 C7 C6 0.8(2)
C1 C2 C7 C6 178.60(15)
N1 N2 C8 C9 -175.05(13)
N2 C8 C9 C10 -171.33(16)
N2 C8 C9 C14 10.6(2)
C14 C9 C10 C11 -0.3(3)
C8 C9 C10 C11 -178.40(15)
C9 C10 C11 C12 0.2(3)
C15 O3 C12 C11 -5.6(3)
C15 O3 C12 C13 173.45(15)
C10 C11 C12 O3 179.25(16)
C10 C11 C12 C13 0.3(3)
C16 O4 C13 C14 11.9(2)
C16 O4 C13 C12 -167.44(15)
O3 C12 C13 O4 -0.3(2)
C11 C12 C13 O4 178.80(14)
O3 C12 C13 C14 -179.68(14)
C11 C12 C13 C14 -0.6(2)
O4 C13 C14 C9 -178.88(14)
C12 C13 C14 C9 0.5(2)
C10 C9 C14 C13 0.0(2)
C8 C9 C14 C13 178.06(14)

loop_
_cod_related_entry_id
_cod_related_entry_database
_cod_related_entry_code
1 ChemSpider 7834576
